data_7030597
loop_
_publ_author_name
'Jia, Ai-Quan'
'Jin, Guo-Xin'

_publ_section_title
;
 Syntheses, characterization, and ethylene polymerization of titanium
 and zirconium complexes with [N, O] ligands
;
_journal_coden_ASTM DTARAF
_journal_issue 41
_journal_name_full 'Dalton Transactions'
_journal_page_first 8838
_journal_page_last 8845
_journal_paper_doi 10.1039/b907598d
_journal_year 2009
_chemical_formula_sum 'C28 H20 Cl2 N2 O2 S2 Zr'
_chemical_formula_weight 642.70
_space_group_IT_number 43
_symmetry_cell_setting orthorhombic
_symmetry_space_group_name_Hall 'F 2 -2d'
_symmetry_space_group_name_H-M 'F d d 2'
_atom_sites_solution_hydrogens geom
_atom_sites_solution_primary direct
_atom_sites_solution_secondary difmap
_audit_creation_method SHELXL-97
_cell_angle_alpha 90.00
_cell_angle_beta 90.00
_cell_angle_gamma 90.00
_cell_formula_units_Z 16
_cell_length_a 28.606(8)
_cell_length_b 30.227(9)
_cell_length_c 13.172(4)
_cell_measurement_reflns_used 996
_cell_measurement_temperature 293(2)
_cell_measurement_theta_max 21.478
_cell_measurement_theta_min 2.643
_cell_volume 11389(6)
_computing_cell_refinement 'Bruker SMART'
_computing_data_collection 'Bruker SMART'
_computing_data_reduction 'Bruker SHELXTL'
_computing_molecular_graphics 'Bruker SHELXTL'
_computing_publication_material 'Bruker SHELXTL'
_computing_structure_refinement 'SHELXL-97 (Sheldrick, 1997)'
_computing_structure_solution 'SHELXS-97 (Sheldrick, 1990)'
_diffrn_ambient_temperature 293(2)
_diffrn_measured_fraction_theta_full 0.988
_diffrn_measured_fraction_theta_max 0.988
_diffrn_measurement_device_type 'CCD area detector'
_diffrn_measurement_method 'phi and omega scans'
_diffrn_radiation_monochromator graphite
_diffrn_radiation_source 'fine-focus sealed tube'
_diffrn_radiation_type MoK\a
_diffrn_radiation_wavelength 0.71073
_diffrn_reflns_av_R_equivalents 0.0554
_diffrn_reflns_av_sigmaI/netI 0.0734
_diffrn_reflns_limit_h_max 35
_diffrn_reflns_limit_h_min -36
_diffrn_reflns_limit_k_max 37
_diffrn_reflns_limit_k_min -38
_diffrn_reflns_limit_l_max 6
_diffrn_reflns_limit_l_min -16
_diffrn_reflns_number 13619
_diffrn_reflns_theta_full 27.14
_diffrn_reflns_theta_max 27.14
_diffrn_reflns_theta_min 1.83
_diffrn_standards_decay_% 4.01
_exptl_absorpt_coefficient_mu 0.749
_exptl_absorpt_correction_T_max 0.9425
_exptl_absorpt_correction_T_min 0.9289
_exptl_absorpt_correction_type multi-scan
_exptl_absorpt_process_details sadabs
_exptl_crystal_colour white
_exptl_crystal_density_diffrn 1.499
_exptl_crystal_density_method 'not measured'
_exptl_crystal_description prism
_exptl_crystal_F_000 5184
_exptl_crystal_size_max 0.10
_exptl_crystal_size_mid 0.10
_exptl_crystal_size_min 0.08
_refine_diff_density_max 0.342
_refine_diff_density_min -0.278
_refine_diff_density_rms 0.053
_refine_ls_abs_structure_details 'Flack H D (1983), Acta Cryst. A39, 876-881'
_refine_ls_abs_structure_Flack 0.00(14)
_refine_ls_extinction_method none
_refine_ls_goodness_of_fit_ref 0.868
_refine_ls_hydrogen_treatment constr
_refine_ls_matrix_type full
_refine_ls_number_parameters 337
_refine_ls_number_reflns 4422
_refine_ls_number_restraints 1
_refine_ls_restrained_S_all 0.868
_refine_ls_R_factor_all 0.0541
_refine_ls_R_factor_gt 0.0362
_refine_ls_shift/su_max 0.001
_refine_ls_shift/su_mean 0.000
_refine_ls_structure_factor_coef Fsqd
_refine_ls_weighting_details 'calc w=1/[\s^2^(Fo^2^)+(0.0347P)^2^+0.0000P] where P=(Fo^2^+2Fc^2^)/3'
_refine_ls_weighting_scheme calc
_refine_ls_wR_factor_gt 0.0734
_refine_ls_wR_factor_ref 0.0802
_reflns_number_gt 3167
_reflns_number_total 4422
_reflns_threshold_expression >2sigma(I)
_cod_duplicate_entry 7002566
_cod_data_source_file b907598d.txt
_cod_data_source_block f80330a
_cod_depositor_comments
;
The following automatic conversions were performed:

'_symmetry_cell_setting' value 'Orthorhombic' changed to
'orthorhombic' according to
/usr/data/users/saulius/automatic-downloads/retrospective/RSC/lib/dictionaries/cif_core.dic
dictionary named 'cif_core.dic' version 2.4.2 from 2011-04-26.

Automatic conversion script
Id: cif_fix_values 2281 2013-09-26 08:29:07Z andrius 
;
_cod_original_cell_volume 11390(6)
_cod_original_sg_symbol_H-M Fdd2
_cod_database_code 7030597

loop_
_symmetry_equiv_pos_as_xyz
'x, y, z'
'-x, -y, z'
'x+1/4, -y+1/4, z+1/4'
'-x+1/4, y+1/4, z+1/4'
'x, y+1/2, z+1/2'
'-x, -y+1/2, z+1/2'
'x+1/4, -y+3/4, z+3/4'
'-x+1/4, y+3/4, z+3/4'
'x+1/2, y, z+1/2'
'-x+1/2, -y, z+1/2'
'x+3/4, -y+1/4, z+3/4'
'-x+3/4, y+1/4, z+3/4'
'x+1/2, y+1/2, z'
'-x+1/2, -y+1/2, z'
'x+3/4, -y+3/4, z+1/4'
'-x+3/4, y+3/4, z+1/4'

loop_
_atom_site_label
_atom_site_type_symbol
_atom_site_fract_x
_atom_site_fract_y
_atom_site_fract_z
_atom_site_U_iso_or_equiv
_atom_site_adp_type
_atom_site_occupancy
_atom_site_symmetry_multiplicity
_atom_site_calc_flag
_atom_site_refinement_flags
Zr1 Zr 0.491147(17) 0.806339(13) 0.14889(6) 0.03785(12) Uani 1 1 d .
N1 N 0.53342(14) 0.86868(13) 0.0858(4) 0.0405(10) Uani 1 1 d .
N2 N 0.43986(13) 0.86233(13) 0.2063(3) 0.0382(10) Uani 1 1 d .
O1 O 0.52842(12) 0.82563(10) 0.2676(3) 0.0412(9) Uani 1 1 d .
O2 O 0.45139(12) 0.81853(11) 0.0304(3) 0.0465(9) Uani 1 1 d .
S1 S 0.56711(7) 0.94718(5) 0.08180(12) 0.0658(5) Uani 1 1 d .
S2 S 0.40248(5) 0.93978(4) 0.20646(12) 0.0517(4) Uani 1 1 d .
Cl1 Cl 0.54722(5) 0.75679(4) 0.07173(12) 0.0574(4) Uani 1 1 d .
Cl2 Cl 0.44263(5) 0.75113(4) 0.22786(13) 0.0659(5) Uani 1 1 d .
C1 C 0.53894(17) 0.86464(18) 0.3129(4) 0.0437(14) Uani 1 1 d .
C2 C 0.54622(19) 0.8650(2) 0.4175(4) 0.0532(15) Uani 1 1 d .
C3 C 0.5530(2) 0.9050(2) 0.4657(5) 0.070(2) Uani 1 1 d .
H3 H 0.5568 0.9058 0.5358 0.084 Uiso 1 1 calc R
C4 C 0.5541(3) 0.9430(3) 0.4114(6) 0.093(2) Uani 1 1 d .
H4 H 0.5585 0.9697 0.4450 0.112 Uiso 1 1 calc R
C5 C 0.5487(2) 0.9429(2) 0.3060(5) 0.0696(19) Uani 1 1 d .
H5 H 0.5493 0.9693 0.2700 0.084 Uiso 1 1 calc R
C6 C 0.54242(19) 0.90324(17) 0.2555(4) 0.0443(13) Uani 1 1 d .
C7 C 0.54430(15) 0.90160(15) 0.1457(5) 0.0428(12) Uani 1 1 d .
C8 C 0.54408(19) 0.87765(16) -0.0163(4) 0.0391(13) Uani 1 1 d .
C9 C 0.53967(17) 0.84896(18) -0.0981(5) 0.0505(14) Uani 1 1 d .
H9 H 0.5288 0.8203 -0.0886 0.061 Uiso 1 1 calc R
C10 C 0.5517(2) 0.8636(2) -0.1931(5) 0.0555(16) Uani 1 1 d .
H10 H 0.5479 0.8451 -0.2489 0.067 Uiso 1 1 calc R
C11 C 0.5692(2) 0.9053(2) -0.2063(5) 0.0618(18) Uani 1 1 d .
H11 H 0.5771 0.9146 -0.2713 0.074 Uiso 1 1 calc R
C12 C 0.5753(2) 0.9331(2) -0.1276(5) 0.0647(19) Uani 1 1 d .
H12 H 0.5880 0.9611 -0.1375 0.078 Uiso 1 1 calc R
C13 C 0.5623(2) 0.91942(18) -0.0331(5) 0.0497(15) Uani 1 1 d .
C14 C 0.5478(3) 0.8203(2) 0.4768(5) 0.0712(19) Uani 1 1 d .
H14A H 0.5193 0.8042 0.4654 0.107 Uiso 1 1 calc R
H14B H 0.5513 0.8261 0.5481 0.107 Uiso 1 1 calc R
H14C H 0.5739 0.8030 0.4535 0.107 Uiso 1 1 calc R
C15 C 0.43486(18) 0.85389(17) -0.0186(4) 0.0443(14) Uani 1 1 d .
C16 C 0.42544(19) 0.8519(2) -0.1234(4) 0.0527(16) Uani 1 1 d .
C17 C 0.4124(2) 0.8900(2) -0.1728(5) 0.0616(17) Uani 1 1 d .
H17 H 0.4075 0.8892 -0.2426 0.074 Uiso 1 1 calc R
C18 C 0.4064(2) 0.9291(2) -0.1221(5) 0.0677(19) Uani 1 1 d .
H18 H 0.3978 0.9543 -0.1581 0.081 Uiso 1 1 calc R
C19 C 0.4127(2) 0.93172(18) -0.0205(5) 0.0555(16) Uani 1 1 d .
H19 H 0.4076 0.9584 0.0130 0.067 Uiso 1 1 calc R
C20 C 0.42705(18) 0.89399(16) 0.0348(4) 0.0399(12) Uani 1 1 d .
C21 C 0.42648(15) 0.89522(15) 0.1454(5) 0.0379(11) Uani 1 1 d .
C22 C 0.42853(19) 0.87199(18) 0.3067(4) 0.0438(14) Uani 1 1 d .
C23 C 0.43446(18) 0.84447(18) 0.3919(5) 0.0524(14) Uani 1 1 d .
H23 H 0.4476 0.8165 0.3837 0.063 Uiso 1 1 calc R
C24 C 0.4213(2) 0.8581(2) 0.4857(5) 0.0611(18) Uani 1 1 d .
H24 H 0.4248 0.8394 0.5412 0.073 Uiso 1 1 calc R
C25 C 0.4023(2) 0.9009(2) 0.4984(5) 0.0647(18) Uani 1 1 d .
H25 H 0.3939 0.9104 0.5630 0.078 Uiso 1 1 calc R
C26 C 0.3962(2) 0.9284(2) 0.4182(5) 0.0572(17) Uani 1 1 d .
H26 H 0.3839 0.9566 0.4277 0.069 Uiso 1 1 calc R
C27 C 0.40854(18) 0.91390(18) 0.3213(4) 0.0441(14) Uani 1 1 d .
C28 C 0.4326(2) 0.8072(2) -0.1787(6) 0.077(2) Uani 1 1 d .
H28A H 0.4206 0.8093 -0.2465 0.115 Uiso 1 1 calc R
H28B H 0.4164 0.7843 -0.1426 0.115 Uiso 1 1 calc R
H28C H 0.4654 0.8004 -0.1811 0.115 Uiso 1 1 calc R

loop_
_atom_site_aniso_label
_atom_site_aniso_U_11
_atom_site_aniso_U_22
_atom_site_aniso_U_33
_atom_site_aniso_U_23
_atom_site_aniso_U_13
_atom_site_aniso_U_12
Zr1 0.0473(2) 0.0297(2) 0.0366(2) 0.0019(3) -0.0052(3) -0.0029(2)
N1 0.051(3) 0.028(2) 0.043(3) -0.003(2) 0.000(2) 0.0000(19)
N2 0.041(2) 0.045(2) 0.029(3) 0.004(2) -0.002(2) -0.0012(19)
O1 0.052(2) 0.0335(19) 0.038(2) 0.0069(17) -0.0088(18) -0.0059(16)
O2 0.058(2) 0.044(2) 0.038(2) -0.0025(18) -0.0077(19) 0.0037(17)
S1 0.1056(13) 0.0466(8) 0.0453(10) 0.0015(8) 0.0052(9) -0.0270(8)
S2 0.0634(9) 0.0466(8) 0.0451(10) -0.0026(7) -0.0006(8) 0.0093(7)
Cl1 0.0688(9) 0.0415(8) 0.0617(11) -0.0073(7) 0.0006(8) 0.0062(6)
Cl2 0.0786(11) 0.0473(9) 0.0719(13) 0.0110(8) 0.0015(9) -0.0186(7)
C1 0.040(3) 0.057(4) 0.034(4) 0.001(3) -0.003(3) -0.002(2)
C2 0.057(3) 0.073(4) 0.030(4) -0.001(3) -0.002(3) -0.014(3)
C3 0.104(5) 0.072(4) 0.035(4) 0.004(3) -0.002(4) -0.033(4)
C4 0.137(6) 0.085(5) 0.058(5) -0.041(4) 0.011(5) -0.045(5)
C5 0.111(6) 0.053(4) 0.045(4) -0.001(3) -0.002(4) -0.030(4)
C6 0.058(4) 0.037(3) 0.039(4) -0.007(3) -0.003(3) -0.012(2)
C7 0.040(3) 0.039(3) 0.049(4) 0.004(3) -0.002(3) -0.001(2)
C8 0.044(3) 0.039(3) 0.034(3) 0.005(3) 0.005(2) 0.000(2)
C9 0.047(3) 0.051(3) 0.054(4) 0.010(4) -0.001(4) 0.003(2)
C10 0.056(4) 0.069(4) 0.041(4) 0.006(3) 0.003(3) 0.014(3)
C11 0.071(4) 0.073(4) 0.041(4) 0.019(4) 0.006(3) 0.009(3)
C12 0.091(5) 0.054(4) 0.048(5) 0.006(3) 0.007(4) -0.009(3)
C13 0.066(4) 0.046(3) 0.037(4) -0.003(3) 0.003(3) -0.006(3)
C14 0.093(5) 0.077(4) 0.043(4) 0.008(4) -0.010(4) -0.020(4)
C15 0.040(3) 0.046(3) 0.047(4) -0.004(3) 0.002(3) 0.000(2)
C16 0.052(3) 0.065(4) 0.041(4) -0.013(3) -0.008(3) 0.003(3)
C17 0.074(4) 0.079(5) 0.032(4) 0.005(3) -0.012(3) 0.013(4)
C18 0.086(5) 0.065(4) 0.052(5) 0.029(4) -0.007(4) 0.008(3)
C19 0.072(4) 0.045(3) 0.050(4) -0.004(3) -0.004(3) 0.007(3)
C20 0.042(3) 0.043(3) 0.034(3) 0.002(3) -0.004(3) -0.001(2)
C21 0.036(3) 0.037(2) 0.040(3) 0.001(3) -0.008(3) -0.0034(19)
C22 0.040(3) 0.052(3) 0.039(4) -0.005(3) 0.003(3) -0.004(3)
C23 0.065(4) 0.053(3) 0.039(4) 0.008(3) -0.003(4) 0.002(3)
C24 0.059(4) 0.085(5) 0.039(4) 0.002(4) 0.004(3) -0.001(3)
C25 0.058(4) 0.094(5) 0.042(4) 0.000(4) 0.002(3) 0.000(4)
C26 0.063(4) 0.061(4) 0.048(5) -0.011(3) 0.001(3) 0.006(3)
C27 0.040(3) 0.053(3) 0.040(4) 0.000(3) -0.003(3) -0.005(3)
C28 0.082(5) 0.086(5) 0.062(5) -0.024(4) -0.026(4) 0.011(4)

loop_
_atom_type_symbol
_atom_type_description
_atom_type_scat_dispersion_real
_atom_type_scat_dispersion_imag
_atom_type_scat_source
C C 0.0033 0.0016 'International Tables Vol C Tables 4.2.6.8 and 6.1.1.4'
H H 0.0000 0.0000 'International Tables Vol C Tables 4.2.6.8 and 6.1.1.4'
N N 0.0061 0.0033 'International Tables Vol C Tables 4.2.6.8 and 6.1.1.4'
O O 0.0106 0.0060 'International Tables Vol C Tables 4.2.6.8 and 6.1.1.4'
S S 0.1246 0.1234 'International Tables Vol C Tables 4.2.6.8 and 6.1.1.4'
Cl Cl 0.1484 0.1585 'International Tables Vol C Tables 4.2.6.8 and 6.1.1.4'
Zr Zr -2.9673 0.5597 'International Tables Vol C Tables 4.2.6.8 and 6.1.1.4'

loop_
_geom_angle_atom_site_label_1
_geom_angle_atom_site_label_2
_geom_angle_atom_site_label_3
_geom_angle
O2 Zr1 O1 152.01(12)
O2 Zr1 N2 76.13(14)
O1 Zr1 N2 82.59(14)
O2 Zr1 N1 82.48(15)
O1 Zr1 N1 76.68(15)
N2 Zr1 N1 81.98(13)
O2 Zr1 Cl2 98.01(11)
O1 Zr1 Cl2 99.98(11)
N2 Zr1 Cl2 90.02(10)
N1 Zr1 Cl2 171.64(11)
O2 Zr1 Cl1 99.58(11)
O1 Zr1 Cl1 99.03(11)
N2 Zr1 Cl1 171.64(11)
N1 Zr1 Cl1 90.39(11)
Cl2 Zr1 Cl1 97.74(5)
C7 N1 C8 112.2(5)
C7 N1 Zr1 120.8(4)
C8 N1 Zr1 126.5(3)
C21 N2 C22 110.4(4)
C21 N2 Zr1 121.3(3)
C22 N2 Zr1 126.7(3)
C1 O1 Zr1 136.3(3)
C15 O2 Zr1 137.6(3)
C13 S1 C7 90.5(3)
C27 S2 C21 90.9(3)
O1 C1 C6 120.4(5)
O1 C1 C2 118.3(5)
C6 C1 C2 121.3(5)
C3 C2 C1 118.8(6)
C3 C2 C14 121.6(5)
C1 C2 C14 119.5(5)
C4 C3 C2 120.3(6)
C3 C4 C5 121.4(6)
C6 C5 C4 119.6(6)
C5 C6 C1 118.3(5)
C5 C6 C7 120.3(5)
C1 C6 C7 121.0(5)
N1 C7 C6 128.3(5)
N1 C7 S1 113.6(5)
C6 C7 S1 118.0(4)
C13 C8 C9 118.6(5)
C13 C8 N1 114.3(5)
C9 C8 N1 127.0(5)
C10 C9 C8 118.9(5)
C11 C10 C9 120.4(6)
C12 C11 C10 121.7(6)
C11 C12 C13 118.5(6)
C12 C13 C8 121.7(6)
C12 C13 S1 128.9(5)
C8 C13 S1 109.3(4)
O2 C15 C16 120.5(5)
O2 C15 C20 120.0(5)
C16 C15 C20 119.5(5)
C17 C16 C15 118.7(5)
C17 C16 C28 123.0(6)
C15 C16 C28 118.2(5)
C18 C17 C16 121.9(6)
C19 C18 C17 121.0(6)
C18 C19 C20 120.1(6)
C19 C20 C15 118.6(5)
C19 C20 C21 119.4(5)
C15 C20 C21 121.3(5)
N2 C21 C20 125.4(5)
N2 C21 S2 114.7(4)
C20 C21 S2 119.6(4)
N2 C22 C27 114.5(5)
N2 C22 C23 127.3(5)
C27 C22 C23 118.3(5)
C24 C23 C22 121.0(5)
C23 C24 C25 119.5(6)
C26 C25 C24 121.3(6)
C25 C26 C27 119.1(6)
C26 C27 C22 120.8(6)
C26 C27 S2 129.7(5)
C22 C27 S2 109.4(4)

loop_
_geom_bond_atom_site_label_1
_geom_bond_atom_site_label_2
_geom_bond_distance
Zr1 O2 1.966(4)
Zr1 O1 1.980(4)
Zr1 N2 2.364(4)
Zr1 N1 2.388(4)
Zr1 Cl2 2.4069(15)
Zr1 Cl1 2.4186(16)
N1 C7 1.307(6)
N1 C8 1.406(7)
N2 C21 1.334(6)
N2 C22 1.393(7)
O1 C1 1.355(6)
O2 C15 1.335(6)
S1 C13 1.737(6)
S1 C7 1.741(5)
S2 C27 1.712(6)
S2 C21 1.713(5)
C1 C6 1.394(7)
C1 C2 1.394(8)
C2 C3 1.380(8)
C2 C14 1.561(8)
C3 C4 1.353(10)
C4 C5 1.398(10)
C5 C6 1.382(7)
C6 C7 1.449(8)
C8 C13 1.384(7)
C8 C9 1.389(8)
C9 C10 1.371(8)
C10 C11 1.366(8)
C11 C12 1.347(8)
C12 C13 1.363(8)
C15 C16 1.408(8)
C15 C20 1.419(7)
C16 C17 1.374(8)
C16 C28 1.548(7)
C17 C18 1.369(8)
C18 C19 1.353(9)
C19 C20 1.414(7)
C20 C21 1.457(8)
C22 C27 1.403(7)
C22 C23 1.407(8)
C23 C24 1.355(8)
C24 C25 1.415(9)
C25 C26 1.356(8)
C26 C27 1.396(8)
